data_2238684
loop_
_publ_author_name
'Sun, Joobin'
'Kim, Pilsoo'
'Yun, Hoseop'

_publ_section_title
;
 The monoclinic form of trilithium dichromium(III) tris(orthophosphate)
;
_journal_issue 10
_journal_name_full 'Acta Crystallographica Section E'
_journal_page_first i72
_journal_paper_doi 10.1107/S1600536813026433
_journal_volume 69
_journal_year 2013
_chemical_formula_iupac 'Li3 Cr2 (P O4)3'
_chemical_formula_sum 'Cr2 Li3 O12 P3'
_chemical_formula_weight 409.73
_chemical_name_systematic
;
Trilithium dichromium(III) tris(orthophosphate)
;
_space_group_crystal_system monoclinic
_space_group_IT_number 14
_space_group_name_Hall '-P 2ybc'
_space_group_name_H-M_alt 'P 1 21/c 1'
_symmetry_space_group_name_Hall '-P 2ybc'
_symmetry_space_group_name_H-M 'P 1 21/c 1'
_atom_sites_solution_primary direct
_atom_sites_solution_secondary difmap
_audit_creation_method 'WinGX routine CIF_UPDATE'
_cell_angle_alpha 90
_cell_angle_beta 125.186(2)
_cell_angle_gamma 90
_cell_formula_units_Z 4
_cell_length_a 8.4625(4)
_cell_length_b 8.5560(3)
_cell_length_c 14.5344(5)
_cell_measurement_reflns_used 8071
_cell_measurement_temperature 290.0(10)
_cell_measurement_theta_max 27.645
_cell_measurement_theta_min 3.39
_cell_volume 860.08(6)
_computing_cell_refinement 'RAPID-AUTO (Rigaku, 2006)'
_computing_data_collection 'RAPID-AUTO (Rigaku, 2006)'
_computing_data_reduction 'RAPID-AUTO (Rigaku, 2006)'
_computing_molecular_graphics 'DIAMOND (Brandenburg, 1999)'
_computing_publication_material 'WinGX (Farrugia, 2012) and publCIF (Westrip, 2010)'
_computing_structure_refinement 'SHELXL97 (Sheldrick, 2008)'
_computing_structure_solution 'SHELXS97 (Sheldrick, 2008)'
_diffrn_ambient_temperature 290.0(10)
_diffrn_measured_fraction_theta_full 0.997
_diffrn_measured_fraction_theta_max 0.998
_diffrn_measurement_device_type 'Rigaku R-AXIS RAPID S'
_diffrn_measurement_method \w
_diffrn_radiation_monochromator graphite
_diffrn_radiation_source 'Sealed X-ray tube'
_diffrn_radiation_type MoK\a
_diffrn_radiation_wavelength 0.71073
_diffrn_reflns_av_R_equivalents 0.0205
_diffrn_reflns_limit_h_max 10
_diffrn_reflns_limit_h_min -10
_diffrn_reflns_limit_k_max 10
_diffrn_reflns_limit_k_min -11
_diffrn_reflns_limit_l_max 18
_diffrn_reflns_limit_l_min -18
_diffrn_reflns_number 8163
_diffrn_reflns_theta_full 25.242
_diffrn_reflns_theta_max 27.495
_diffrn_reflns_theta_min 3.386
_exptl_absorpt_coefficient_mu 3.156
_exptl_absorpt_correction_T_max 1.000
_exptl_absorpt_correction_T_min 0.6879
_exptl_absorpt_correction_type multi-scan
_exptl_absorpt_process_details '(<i>ABSCOR</i>; Higashi, 1995)'
_exptl_crystal_colour green
_exptl_crystal_density_diffrn 3.164
_exptl_crystal_description block
_exptl_crystal_F_000 792
_exptl_crystal_size_max 0.36
_exptl_crystal_size_mid 0.12
_exptl_crystal_size_min 0.10
_refine_diff_density_max 0.707
_refine_diff_density_min -0.708
_refine_ls_extinction_method none
_refine_ls_goodness_of_fit_ref 1.138
_refine_ls_matrix_type full
_refine_ls_number_parameters 184
_refine_ls_number_reflns 1962
_refine_ls_number_restraints 1
_refine_ls_restrained_S_all 1.137
_refine_ls_R_factor_all 0.027
_refine_ls_R_factor_gt 0.0257
_refine_ls_shift/su_max 0
_refine_ls_shift/su_mean 0
_refine_ls_structure_factor_coef Fsqd
_refine_ls_weighting_details
;
 w=1/[\s^2^(Fo^2^)+(0.0319P)^2^+1.8772P]
 where P=(Fo^2^+2Fc^2^)/3
;
_refine_ls_weighting_scheme calc
_refine_ls_wR_factor_ref 0.0679
_reflns_number_gt 1887
_reflns_number_total 1962
_reflns_threshold_expression I>2\s(I)
_cod_data_source_file wm2772.cif
_cod_data_source_block I
_cod_original_formula_sum 'Li3 Cr2 P3 O12'
_cod_database_code 2238684

loop_
_symmetry_equiv_pos_as_xyz
'x, y, z'
'-x, y+1/2, -z+1/2'
'-x, -y, -z'
'x, -y-1/2, z-1/2'

loop_
_atom_site_type_symbol
_atom_site_label
_atom_site_fract_x
_atom_site_fract_y
_atom_site_fract_z
_atom_site_U_iso_or_equiv
_atom_site_adp_type
_atom_site_calc_flag
_atom_site_occupancy
Li Li1 0.4750(10) 0.2119(8) 0.1752(6) 0.022(2) Uiso d 0.71(2)
Li Li2 0.104(2) 0.208(2) 0.3364(14) 0.022(6) Uiso d 0.30(2)
Li Li3 0.1164(11) 0.5885(9) 0.1920(7) 0.017(3) Uiso d 0.59(2)
Li Li4 0.1935(14) 0.1892(12) 0.2627(8) 0.036(3) Uiso d 0.64(3)
Li Li5 0.672(3) 0.227(2) 0.2586(15) 0.019(6) Uiso d 0.27(2)
Li Li6 0.273(3) 0.059(3) 0.1835(19) 0.072(8) Uiso d 0.48(3)
Cr Cr1 0.36305(5) 0.53352(4) 0.11142(3) 0.00608(11) Uani d 1
Cr Cr2 0.13604(5) 0.53218(5) 0.38801(3) 0.00787(11) Uani d 1
P P1 0.46068(8) 0.39077(7) 0.35382(5) 0.00707(13) Uani d 1
P P2 0.75261(8) 0.38724(7) 0.14717(5) 0.00693(13) Uani d 1
P P3 0.04107(8) 0.25059(7) 0.00513(5) 0.00717(13) Uani d 1
O O1 0.6057(2) 0.4162(2) 0.17588(15) 0.0129(4) Uani d 1
O O2 0.2909(3) 0.3809(2) 0.36484(16) 0.0138(4) Uani d 1
O O3 0.5955(3) 0.0119(2) 0.23933(16) 0.0181(4) Uani d 1
O O4 0.0766(3) 0.0017(2) 0.27885(15) 0.0124(3) Uani d 1
O O5 0.6674(3) 0.4170(2) 0.02547(15) 0.0135(4) Uani d 1
O O6 0.3515(3) 0.5558(2) 0.54233(16) 0.0197(4) Uani d 1
O O7 0.1224(3) 0.6330(2) 0.06579(16) 0.0135(4) Uani d 1
O O8 0.0340(2) 0.1757(2) 0.09856(15) 0.0135(4) Uani d 1
O O9 0.2391(2) 0.3295(2) 0.06304(17) 0.0166(4) Uani d 1
O O10 0.0217(3) 0.3652(2) 0.41922(16) 0.0156(4) Uani d 1
O O11 0.4784(2) 0.2282(2) 0.31441(14) 0.0106(3) Uani d 1
O O12 0.1852(3) 0.7155(2) 0.32091(15) 0.0140(4) Uani d 1

loop_
_atom_site_aniso_label
_atom_site_aniso_U_11
_atom_site_aniso_U_22
_atom_site_aniso_U_33
_atom_site_aniso_U_12
_atom_site_aniso_U_13
_atom_site_aniso_U_23
Cr1 0.00427(18) 0.00702(19) 0.00645(19) 0.00016(12) 0.00280(15) 0.00019(13)
Cr2 0.00503(18) 0.0106(2) 0.00828(19) -0.00115(13) 0.00402(15) -0.00151(14)
P1 0.0064(3) 0.0078(3) 0.0061(3) 0.0019(2) 0.0030(2) 0.0007(2)
P2 0.0054(3) 0.0085(3) 0.0063(3) 0.0014(2) 0.0031(2) 0.0000(2)
P3 0.0053(3) 0.0063(3) 0.0100(3) -0.0001(2) 0.0045(2) -0.0001(2)
O1 0.0089(8) 0.0216(9) 0.0095(8) 0.0060(7) 0.0060(7) 0.0022(7)
O2 0.0112(8) 0.0133(8) 0.0197(9) -0.0001(7) 0.0106(7) -0.0023(7)
O3 0.0348(11) 0.0105(8) 0.0154(9) -0.0066(8) 0.0182(9) -0.0043(7)
O4 0.0105(8) 0.0128(8) 0.0095(8) 0.0013(7) 0.0033(7) 0.0010(7)
O5 0.0140(8) 0.0171(9) 0.0089(8) 0.0027(7) 0.0062(7) 0.0018(7)
O6 0.0117(9) 0.0235(10) 0.0146(9) -0.0025(8) 0.0023(8) -0.0065(8)
O7 0.0117(8) 0.0122(8) 0.0186(9) 0.0053(7) 0.0099(7) 0.0053(7)
O8 0.0100(8) 0.0180(9) 0.0108(8) -0.0009(7) 0.0050(7) 0.0038(7)
O9 0.0076(8) 0.0083(8) 0.0302(11) -0.0018(7) 0.0087(8) -0.0017(8)
O10 0.0115(8) 0.0191(9) 0.0157(9) -0.0037(7) 0.0075(7) 0.0043(7)
O11 0.0125(8) 0.0081(8) 0.0086(8) 0.0038(6) 0.0045(7) 0.0002(6)
O12 0.0216(9) 0.0100(8) 0.0151(8) -0.0057(7) 0.0133(8) -0.0041(7)

loop_
_atom_type_symbol
_atom_type_description
_atom_type_scat_dispersion_real
_atom_type_scat_dispersion_imag
_atom_type_scat_source
Li Li -0.0003 0.0001 'International Tables Vol C Tables 4.2.6.8 and 6.1.1.4'
Cr Cr 0.3209 0.6236 'International Tables Vol C Tables 4.2.6.8 and 6.1.1.4'
P P 0.1023 0.0942 'International Tables Vol C Tables 4.2.6.8 and 6.1.1.4'
O O 0.0106 0.006 'International Tables Vol C Tables 4.2.6.8 and 6.1.1.4'

loop_
_geom_angle_atom_site_label_1
_geom_angle_atom_site_label_2
_geom_angle_atom_site_label_3
_geom_angle_site_symmetry_1
_geom_angle_site_symmetry_3
_geom_angle
O5 Cr1 O7 3_665 . 93.57(8)
O5 Cr1 O9 3_665 . 95.83(9)
O7 Cr1 O9 . . 91.63(8)
O5 Cr1 O1 3_665 . 94.97(8)
O7 Cr1 O1 . . 171.08(8)
O9 Cr1 O1 . . 84.97(8)
O5 Cr1 O3 3_665 2_655 172.27(8)
O7 Cr1 O3 . 2_655 84.53(8)
O9 Cr1 O3 . 2_655 91.72(9)
O1 Cr1 O3 . 2_655 87.34(8)
O5 Cr1 O11 3_665 2_655 91.32(8)
O7 Cr1 O11 . 2_655 93.70(8)
O9 Cr1 O11 . 2_655 170.80(8)
O1 Cr1 O11 . 2_655 88.66(8)
O3 Cr1 O11 2_655 2_655 81.34(8)
O6 Cr2 O10 . . 94.07(9)
O6 Cr2 O8 . 2 94.27(8)
O10 Cr2 O8 . 2 86.83(8)
O6 Cr2 O2 . . 89.50(8)
O10 Cr2 O2 . . 91.50(8)
O8 Cr2 O2 2 . 175.97(8)
O6 Cr2 O12 . . 99.31(8)
O10 Cr2 O12 . . 165.23(8)
O8 Cr2 O12 2 . 85.96(8)
O2 Cr2 O12 . . 94.84(8)
O6 Cr2 O4 . 2 175.15(8)
O10 Cr2 O4 . 2 88.07(8)
O8 Cr2 O4 2 2 90.18(7)
O2 Cr2 O4 . 2 86.09(8)
O12 Cr2 O4 . 2 79.09(8)
O6 P1 O2 3_666 . 115.09(11)
O6 P1 O11 3_666 . 112.02(11)
O2 P1 O11 . . 106.60(10)
O6 P1 O3 3_666 2_655 106.84(12)
O2 P1 O3 . 2_655 107.11(11)
O11 P1 O3 . 2_655 108.98(10)
O5 P2 O12 . 2_645 111.51(10)
O5 P2 O1 . . 112.18(10)
O12 P2 O1 2_645 . 105.13(10)
O5 P2 O4 . 2_655 109.45(11)
O12 P2 O4 2_645 2_655 111.89(10)
O1 P2 O4 . 2_655 106.55(10)
O7 P3 O10 3_565 4_565 104.06(10)
O7 P3 O9 3_565 . 111.22(10)
O10 P3 O9 4_565 . 107.65(11)
O7 P3 O8 3_565 . 112.88(10)
O10 P3 O8 4_565 . 114.36(11)
O9 P3 O8 . . 106.63(11)

loop_
_geom_bond_atom_site_label_1
_geom_bond_atom_site_label_2
_geom_bond_site_symmetry_2
_geom_bond_distance
Li1 O3 . 1.934(7)
Li1 O9 . 1.977(7)
Li1 O11 . 2.011(7)
Li1 O1 . 2.066(7)
Li2 O4 . 1.908(17)
Li2 O2 . 2.028(17)
Li2 O10 . 2.170(17)
Li2 O12 2_545 2.184(17)
Li3 O7 . 1.902(8)
Li3 O12 . 1.943(8)
Li3 O4 2 2.049(8)
Li3 O3 2_655 2.137(8)
Li4 O8 . 1.953(10)
Li4 O4 . 1.969(10)
Li4 O2 . 2.040(10)
Li4 O11 . 2.098(10)
Li5 O1 . 1.900(18)
Li5 O3 . 1.916(18)
Li5 O12 2_645 2.103(18)
Li5 O11 . 2.206(18)
Li5 O7 2_645 2.252(18)
Li6 O8 . 1.93(2)
Li6 O1 2_645 2.08(2)
Li6 O11 . 2.22(2)
Li6 O3 . 2.39(2)
Cr1 O5 3_665 1.9007(18)
Cr1 O7 . 1.9380(17)
Cr1 O9 . 1.9471(18)
Cr1 O1 . 1.9709(17)
Cr1 O3 2_655 1.9965(18)
Cr1 O11 2_655 2.0172(17)
Cr2 O6 . 1.9192(19)
Cr2 O10 . 1.9208(18)
Cr2 O8 2 1.9847(18)
Cr2 O2 . 2.0041(18)
Cr2 O12 . 2.0129(18)
Cr2 O4 2 2.0392(18)
P1 O6 3_666 1.4994(19)
P1 O2 . 1.5368(18)
P1 O11 . 1.5443(17)
P1 O3 2_655 1.5463(19)
P2 O5 . 1.4979(18)
P2 O12 2_645 1.5394(18)
P2 O1 . 1.5424(17)
P2 O4 2_655 1.5532(18)
P3 O7 3_565 1.5248(18)
P3 O10 4_565 1.5268(19)
P3 O9 . 1.5319(18)
P3 O8 . 1.5337(18)
